data_4334770
loop_
_publ_author_name
'Dong Woo Lee'
'Kang Min Ok'

_publ_section_title
;
 New Alkali-Metal Gallium Selenites, AGa(SeO3)2 (A = Li, Na, K, and Cs):
 Effect of Cation Size on the Framework Structures and Macroscopic
 Centricities
;
_journal_name_full 'Inorganic Chemistry'
_journal_page_first 5176
_journal_page_last 5184
_journal_paper_doi 10.1021/ic400458a
_journal_volume 52
_journal_year 2013
_chemical_formula_sum 'Ga K O6 Se2'
_chemical_formula_weight 362.74
_chemical_name_systematic
;
 ?
;
_space_group_IT_number 62
_symmetry_cell_setting orthorhombic
_symmetry_space_group_name_Hall '-P 2ac 2n'
_symmetry_space_group_name_H-M 'P n m a'
_atom_sites_solution_primary direct
_atom_sites_solution_secondary difmap
_cell_angle_alpha 90
_cell_angle_beta 90
_cell_angle_gamma 90
_cell_formula_units_Z 4
_cell_length_a 14.9753(3)
_cell_length_b 5.32510(10)
_cell_length_c 7.28750(10)
_cell_measurement_temperature 173.0(2)
_cell_volume 581.141(18)
_computing_structure_refinement 'SHELXL-97 (Sheldrick, 1997)'
_diffrn_ambient_temperature 173.0(2)
_diffrn_measured_fraction_theta_full 1
_diffrn_measured_fraction_theta_max 1
_diffrn_measurement_device_type 'Bruker SMART BREEZE'
_diffrn_measurement_method CCD
_diffrn_radiation_monochromator graphite
_diffrn_radiation_type MoK\a
_diffrn_radiation_wavelength 0.71073
_diffrn_reflns_av_R_equivalents 0.0666
_diffrn_reflns_av_unetI/netI 0.0275
_diffrn_reflns_limit_h_max 17
_diffrn_reflns_limit_h_min -19
_diffrn_reflns_limit_k_max 7
_diffrn_reflns_limit_k_min -7
_diffrn_reflns_limit_l_max 9
_diffrn_reflns_limit_l_min -9
_diffrn_reflns_number 7593
_diffrn_reflns_theta_full 28.25
_diffrn_reflns_theta_max 28.25
_diffrn_reflns_theta_min 2.72
_exptl_absorpt_coefficient_mu 17.941
_exptl_absorpt_correction_T_max 0.76
_exptl_absorpt_correction_T_min 0.48
_exptl_absorpt_correction_type empirical
_exptl_absorpt_process_details
; 
 SADABS(Blessing, 1995) 
;
_exptl_crystal_colour Colorless
_exptl_crystal_density_diffrn 4.146
_exptl_crystal_description Block
_exptl_crystal_F_000 664
_exptl_crystal_size_max 0.042
_exptl_crystal_size_mid 0.037
_exptl_crystal_size_min 0.015
_refine_diff_density_max 0.685
_refine_diff_density_min -0.61
_refine_diff_density_rms 0.16
_refine_ls_extinction_coef 0.0110(6)
_refine_ls_extinction_expression Fc^*^=kFc[1+0.001xFc^2^\l^3^/sin(2\q)]^-1/4^
_refine_ls_extinction_method SHELXL
_refine_ls_goodness_of_fit_ref 1.087
_refine_ls_matrix_type full
_refine_ls_number_parameters 56
_refine_ls_number_reflns 787
_refine_ls_number_restraints 0
_refine_ls_restrained_S_all 1.087
_refine_ls_R_factor_all 0.0202
_refine_ls_R_factor_gt 0.0182
_refine_ls_shift/su_max 0.001
_refine_ls_shift/su_mean 0
_refine_ls_structure_factor_coef Fsqd
_refine_ls_weighting_details 'calc w=1/[\s^2^(Fo^2^)+(0.0190P)^2^+0.0000P] where P=(Fo^2^+2Fc^2^)/3'
_refine_ls_weighting_scheme calc
_refine_ls_wR_factor_gt 0.0386
_refine_ls_wR_factor_ref 0.0392
_reflns_number_gt 728
_reflns_number_total 787
_reflns_threshold_expression >2s\(I)
_cod_data_source_file ic400458a_si_002_3.cif
_cod_data_source_block KGa(SeO3)2
_cod_database_code 4334770

loop_
_symmetry_equiv_pos_as_xyz
'x, y, z'
'-x+1/2, -y, z+1/2'
'-x, y+1/2, -z'
'x+1/2, -y+1/2, -z+1/2'
'-x, -y, -z'
'x-1/2, y, -z-1/2'
'x, -y-1/2, z'
'-x-1/2, y-1/2, z-1/2'

loop_
_atom_site_label
_atom_site_type_symbol
_atom_site_fract_x
_atom_site_fract_y
_atom_site_fract_z
_atom_site_U_iso_or_equiv
_atom_site_adp_type
_atom_site_occupancy
_atom_site_symmetry_multiplicity
_atom_site_calc_flag
_atom_site_refinement_flags
Se1 Se 0.477240(19) 0.25 0.88364(4) 0.00861(11) Uani 1 2 d S
Se2 Se 0.274367(19) 0.25 0.00504(4) 0.00891(11) Uani 1 2 d S
Ga1 Ga 0.37219(2) -0.25 0.80866(5) 0.00859(11) Uani 1 2 d S
K1 K 0.38936(5) 0.25 0.42558(12) 0.01882(18) Uani 1 2 d S
O1 O 0.58834(14) 0.25 0.9296(3) 0.0129(5) Uani 1 2 d S
O2 O 0.46667(9) 0.0029(3) 0.7391(2) 0.0124(4) Uani 1 1 d .
O3 O 0.16297(15) 0.25 0.0502(3) 0.0121(5) Uani 1 2 d S
O4 O 0.27974(10) 0.0058(3) -0.1433(2) 0.0147(4) Uani 1 1 d .

loop_
_atom_site_aniso_label
_atom_site_aniso_U_11
_atom_site_aniso_U_22
_atom_site_aniso_U_33
_atom_site_aniso_U_23
_atom_site_aniso_U_13
_atom_site_aniso_U_12
Se1 0.00968(16) 0.00831(17) 0.00785(18) 0 -0.00025(11) 0
Se2 0.00891(17) 0.00982(18) 0.00800(19) 0 0.00061(11) 0
Ga1 0.00964(18) 0.00776(18) 0.0084(2) 0 -0.00144(13) 0
K1 0.0181(3) 0.0209(4) 0.0175(4) 0 -0.0013(3) 0
O1 0.0093(10) 0.0179(12) 0.0116(12) 0 -0.0026(9) 0
O2 0.0152(8) 0.0108(8) 0.0112(9) -0.0024(6) -0.0003(7) -0.0023(6)
O3 0.0089(10) 0.0159(11) 0.0115(12) 0 0.0009(9) 0
O4 0.0153(8) 0.0136(8) 0.0154(9) -0.0061(7) -0.0009(6) 0.0045(6)

loop_
_atom_type_symbol
_atom_type_description
_atom_type_scat_dispersion_real
_atom_type_scat_dispersion_imag
_atom_type_scat_source
O O 0.0106 0.006 'International Tables Vol C Tables 4.2.6.8 and 6.1.1.4'
K K 0.2009 0.2494 'International Tables Vol C Tables 4.2.6.8 and 6.1.1.4'
Ga Ga 0.2307 1.6083 'International Tables Vol C Tables 4.2.6.8 and 6.1.1.4'
Se Se -0.0929 2.2259 'International Tables Vol C Tables 4.2.6.8 and 6.1.1.4'

loop_
_geom_angle_atom_site_label_1
_geom_angle_atom_site_label_2
_geom_angle_atom_site_label_3
_geom_angle
_geom_angle_site_symmetry_1
_geom_angle_site_symmetry_3
O2 Se1 O2 102.01(11) . 7_565
O2 Se1 O1 102.38(7) . .
O2 Se1 O1 102.38(7) 7_565 .
O2 Se1 K1 52.18(6) . .
O2 Se1 K1 52.18(6) 7_565 .
O1 Se1 K1 122.90(9) . .
O4 Se2 O4 100.36(13) . 7_565
O4 Se2 O3 99.80(7) . .
O4 Se2 O3 99.80(7) 7_565 .
O4 Se2 K1 122.24(6) . .
O4 Se2 K1 122.24(6) 7_565 .
O3 Se2 K1 108.17(8) . .
O4 Se2 K1 51.17(6) . 2_554
O4 Se2 K1 119.26(6) 7_565 2_554
O3 Se2 K1 51.27(3) . 2_554
K1 Se2 K1 117.735(19) . 2_554
O4 Se2 K1 119.26(6) . 2_564
O4 Se2 K1 51.17(6) 7_565 2_564
O3 Se2 K1 51.27(3) . 2_564
K1 Se2 K1 117.734(19) . 2_564
K1 Se2 K1 93.167(18) 2_554 2_564
O3 Ga1 O4 88.96(7) 2 7_556
O3 Ga1 O4 88.96(7) 2 1_556
O4 Ga1 O4 87.31(10) 7_556 1_556
O3 Ga1 O1 178.40(9) 2 5_657
O4 Ga1 O1 92.19(7) 7_556 5_657
O4 Ga1 O1 92.19(7) 1_556 5_657
O3 Ga1 O2 86.95(7) 2 .
O4 Ga1 O2 175.57(7) 7_556 .
O4 Ga1 O2 94.34(7) 1_556 .
O1 Ga1 O2 91.86(7) 5_657 .
O3 Ga1 O2 86.95(7) 2 7
O4 Ga1 O2 94.34(7) 7_556 7
O4 Ga1 O2 175.57(7) 1_556 7
O1 Ga1 O2 91.86(7) 5_657 7
O2 Ga1 O2 83.73(9) . 7
O3 Ga1 K1 47.35(2) 2 1_545
O4 Ga1 K1 72.50(5) 7_556 1_545
O4 Ga1 K1 130.55(5) 1_556 1_545
O1 Ga1 K1 132.07(3) 5_657 1_545
O2 Ga1 K1 103.39(5) . 1_545
O2 Ga1 K1 46.56(5) 7 1_545
O3 Ga1 K1 47.35(2) 2 .
O4 Ga1 K1 130.55(5) 7_556 .
O4 Ga1 K1 72.50(5) 1_556 .
O1 Ga1 K1 132.07(3) 5_657 .
O2 Ga1 K1 46.56(5) . .
O2 Ga1 K1 103.39(5) 7 .
K1 Ga1 K1 87.046(19) 1_545 .
O3 Ga1 K1 80.07(7) 2 5_656
O4 Ga1 K1 135.18(5) 7_556 5_656
O4 Ga1 K1 135.18(5) 1_556 5_656
O1 Ga1 K1 98.33(6) 5_657 5_656
O2 Ga1 K1 42.19(4) . 5_656
O2 Ga1 K1 42.19(4) 7 5_656
K1 Ga1 K1 68.197(15) 1_545 5_656
K1 Ga1 K1 68.197(15) . 5_656
O3 Ga1 K1 86.65(7) 2 2
O4 Ga1 K1 43.69(5) 7_556 2
O4 Ga1 K1 43.69(5) 1_556 2
O1 Ga1 K1 94.94(6) 5_657 2
O2 Ga1 K1 137.60(4) . 2
O2 Ga1 K1 137.60(4) 7 2
K1 Ga1 K1 102.619(13) 1_545 2
K1 Ga1 K1 102.619(13) . 2
K1 Ga1 K1 166.722(12) 5_656 2
O2 K1 O2 57.25(7) 3_656 5_656
O2 K1 O2 79.13(5) 3_656 7_565
O2 K1 O2 104.44(4) 5_656 7_565
O2 K1 O2 104.44(4) 3_656 .
O2 K1 O2 79.13(5) 5_656 .
O2 K1 O2 54.38(6) 7_565 .
O2 K1 O4 144.64(6) 3_656 2
O2 K1 O4 111.61(5) 5_656 2
O2 K1 O4 134.31(6) 7_565 2
O2 K1 O4 105.78(4) . 2
O2 K1 O4 111.61(5) 3_656 8_666
O2 K1 O4 144.64(6) 5_656 8_666
O2 K1 O4 105.78(4) 7_565 8_666
O2 K1 O4 134.31(6) . 8_666
O4 K1 O4 55.64(7) 2 8_666
O2 K1 O3 84.36(5) 3_656 2_565
O2 K1 O3 140.84(6) 5_656 2_565
O2 K1 O3 56.26(6) 7_565 2_565
O2 K1 O3 106.13(6) . 2_565
O4 K1 O3 104.25(6) 2 2_565
O4 K1 O3 52.78(5) 8_666 2_565
O2 K1 O3 140.84(6) 3_656 2
O2 K1 O3 84.36(5) 5_656 2
O2 K1 O3 106.13(6) 7_565 2
O2 K1 O3 56.26(6) . 2
O4 K1 O3 52.78(5) 2 2
O4 K1 O3 104.25(6) 8_666 2
O3 K1 O3 131.49(9) 2_565 2
O2 K1 Se2 90.20(4) 3_656 .
O2 K1 Se2 90.20(4) 5_656 .
O2 K1 Se2 152.71(3) 7_565 .
O2 K1 Se2 152.71(3) . .
O4 K1 Se2 54.91(4) 2 .
O4 K1 Se2 54.91(4) 8_666 .
O3 K1 Se2 98.03(5) 2_565 .
O3 K1 Se2 98.03(5) 2 .
O2 K1 Se1 96.65(4) 3_656 .
O2 K1 Se1 96.65(4) 5_656 .
O2 K1 Se1 27.67(3) 7_565 .
O2 K1 Se1 27.67(3) . .
O4 K1 Se1 118.57(4) 2 .
O4 K1 Se1 118.57(4) 8_666 .
O3 K1 Se1 79.00(5) 2_565 .
O3 K1 Se1 79.00(5) 2 .
Se2 K1 Se1 172.19(3) . .
O2 K1 Se2 158.19(4) 3_656 2
O2 K1 Se2 103.44(3) 5_656 2
O2 K1 Se2 118.39(4) 7_565 2
O2 K1 Se2 79.15(3) . 2
O4 K1 Se2 26.86(3) 2 2
O4 K1 Se2 77.64(4) 8_666 2
O3 K1 Se2 115.70(5) 2_565 2
O3 K1 Se2 27.01(4) 2 2
Se2 K1 Se2 79.050(14) . 2
Se1 K1 Se2 95.646(18) . 2
O2 K1 Se2 103.44(3) 3_656 2_565
O2 K1 Se2 158.19(4) 5_656 2_565
O2 K1 Se2 79.15(3) 7_565 2_565
O2 K1 Se2 118.39(4) . 2_565
O4 K1 Se2 77.64(4) 2 2_565
O4 K1 Se2 26.86(3) 8_666 2_565
O3 K1 Se2 27.01(4) 2_565 2_565
O3 K1 Se2 115.70(5) 2 2_565
Se2 K1 Se2 79.050(14) . 2_565
Se1 K1 Se2 95.646(18) . 2_565
Se2 K1 Se2 93.167(18) 2 2_565
Se1 O1 Ga1 118.60(13) . 5_657
Se1 O2 Ga1 115.34(8) . .
Se1 O2 K1 124.49(7) . 5_656
Ga1 O2 K1 108.98(6) . 5_656
Se1 O2 K1 100.15(7) . .
Ga1 O2 K1 102.85(6) . .
K1 O2 K1 100.87(5) 5_656 .
Se2 O3 Ga1 116.78(13) . 2_554
Se2 O3 K1 101.72(6) . 2_554
Ga1 O3 K1 103.13(6) 2_554 2_554
Se2 O3 K1 101.72(6) . 2_564
Ga1 O3 K1 103.13(6) 2_554 2_564
K1 O3 K1 131.49(9) 2_554 2_564
Se2 O4 Ga1 132.59(9) . 1_554
Se2 O4 K1 101.97(7) . 2_554
Ga1 O4 K1 108.47(7) 1_554 2_554

loop_
_geom_bond_atom_site_label_1
_geom_bond_atom_site_label_2
_geom_bond_distance
_geom_bond_site_symmetry_2
Se1 O2 1.6929(16) .
Se1 O2 1.6929(16) 7_565
Se1 O1 1.697(2) .
Se1 K1 3.5882(9) .
Se2 O4 1.6928(17) .
Se2 O4 1.6928(17) 7_565
Se2 O3 1.700(2) .
Se2 K1 3.5154(9) .
Se2 K1 3.6655(5) 2_554
Se2 K1 3.6655(5) 2_564
Ga1 O3 1.956(2) 2
Ga1 O4 1.9737(16) 7_556
Ga1 O4 1.9737(16) 1_556
Ga1 O1 1.997(2) 5_657
Ga1 O2 2.0181(15) .
Ga1 O2 2.0181(15) 7
Ga1 K1 3.8664(7) 1_545
Ga1 K1 3.8664(7) .
Ga1 K1 3.9579(8) 5_656
Ga1 K1 4.0084(8) 2
K1 O2 2.8112(17) 3_656
K1 O2 2.8112(17) 5_656
K1 O2 2.8795(18) 7_565
K1 O2 2.8795(18) .
K1 O4 2.9191(18) 2
K1 O4 2.9191(18) 8_666
K1 O3 2.9203(10) 2_565
K1 O3 2.9203(10) 2
K1 Se2 3.6655(5) 2
K1 Se2 3.6655(5) 2_565
O1 Ga1 1.997(2) 5_657
O2 K1 2.8112(17) 5_656
O3 Ga1 1.956(2) 2_554
O3 K1 2.9203(10) 2_554
O3 K1 2.9203(10) 2_564
O4 Ga1 1.9737(16) 1_554
O4 K1 2.9191(18) 2_554
